data_7029985
loop_
_publ_author_name
'Chang, Wen-Pin'
'Lin, Wen-Chain'
'Chen, Jyh-Horung'
'Wang, Shin-Shin'
'Tung, Jo-Yu'

_publ_section_title
;
 A 13C and 1H NMR spectroscopic investigation of the structure of the
 iminium ion with a dipolar form in metal complexes of 2-N-substituted
 N-confused porphyrins.
;
_journal_issue 43
_journal_name_full 'Dalton transactions (Cambridge, England : 2003)'
_journal_page_first 13454
_journal_page_last 13464
_journal_paper_doi 10.1039/c2dt31426f
_journal_volume 41
_journal_year 2012
_chemical_formula_moiety 'C48 H34 N4 O2 Pd'
_chemical_formula_sum 'C48 H34 N4 O2 Pd'
_chemical_formula_weight 805.19
_space_group_IT_number 14
_symmetry_cell_setting monoclinic
_symmetry_Int_Tables_number 14
_symmetry_space_group_name_Hall '-P 2ybc'
_symmetry_space_group_name_H-M 'P 1 21/c 1'
_atom_sites_solution_hydrogens geom
_atom_sites_solution_primary direct
_atom_sites_solution_secondary difmap
_audit_creation_method SHELXL-97
_cell_angle_alpha 90.00
_cell_angle_beta 104.940(3)
_cell_angle_gamma 90.00
_cell_formula_units_Z 4
_cell_length_a 10.4698(3)
_cell_length_b 25.3342(8)
_cell_length_c 15.4465(5)
_cell_measurement_reflns_used 8037
_cell_measurement_temperature 110(2)
_cell_measurement_theta_max 29.1714
_cell_measurement_theta_min 2.8193
_cell_volume 3958.6(2)
_computing_cell_refinement
;
CrysAlis RED, Oxford Diffraction Ltd.,
Version 1.171.32.29 (release 10-06-2008 CrysAlis171 .NET)
(compiled Jun 10 2008,16:49:55)
;
_computing_data_collection
;
CrysAlis CCD, Oxford Diffraction Ltd.,
Version 1.171.32.29 (release 10-06-2008 CrysAlis171 .NET)
(compiled Jun 10 2008,16:49:55)
;
_computing_data_reduction
;
CrysAlis RED, Oxford Diffraction Ltd.,
Version 1.171.32.29 (release 10-06-2008 CrysAlis171 .NET)
(compiled Jun 10 2008,16:49:55)
;
_computing_molecular_graphics 'Bruker SHELXTL'
_computing_publication_material 'Bruker SHELXTL'
_computing_structure_refinement 'SHELXL-97 (Sheldrick, 1997)'
_computing_structure_solution 'SHELXS-97 (Sheldrick, 1990)'
_diffrn_ambient_temperature 110(2)
_diffrn_measured_fraction_theta_full 0.999
_diffrn_measured_fraction_theta_max 0.849
_diffrn_measurement_device_type 'CCD detector'
_diffrn_measurement_method '\w scans'
_diffrn_radiation_monochromator graphite
_diffrn_radiation_probe x-ray
_diffrn_radiation_type MoK\a
_diffrn_radiation_wavelength 0.71073
_diffrn_reflns_av_R_equivalents 0.0297
_diffrn_reflns_av_sigmaI/netI 0.0733
_diffrn_reflns_limit_h_max 13
_diffrn_reflns_limit_h_min -13
_diffrn_reflns_limit_k_max 34
_diffrn_reflns_limit_k_min -17
_diffrn_reflns_limit_l_max 21
_diffrn_reflns_limit_l_min -19
_diffrn_reflns_number 18271
_diffrn_reflns_theta_full 26.00
_diffrn_reflns_theta_max 29.24
_diffrn_reflns_theta_min 2.83
_diffrn_source 'fine-focus sealed tube'
_exptl_absorpt_coefficient_mu 0.513
_exptl_absorpt_correction_T_max 1.00000
_exptl_absorpt_correction_T_min 0.97242
_exptl_absorpt_correction_type multi-scan
_exptl_absorpt_process_details
;
CrysAlisPro, Oxford Diffraction Ltd.,
Version 1.171.33.66 (release 28-04-2010 CrysAlis171 .NET)
(compiled Apr 28 2010,14:27:37)
Empirical absorption correction using spherical harmonics,
implemented in SCALE3 ABSPACK scaling algorithm.
;
_exptl_crystal_colour blue
_exptl_crystal_density_diffrn 1.351
_exptl_crystal_density_method 'not measured'
_exptl_crystal_description parallelepiped
_exptl_crystal_F_000 1648
_exptl_crystal_size_max 0.60
_exptl_crystal_size_mid 0.30
_exptl_crystal_size_min 0.12
_platon_squeeze_details
;
;
_refine_diff_density_max 1.592
_refine_diff_density_min -0.464
_refine_diff_density_rms 0.089
_refine_ls_extinction_method none
_refine_ls_goodness_of_fit_ref 1.019
_refine_ls_hydrogen_treatment constr
_refine_ls_matrix_type full
_refine_ls_number_parameters 515
_refine_ls_number_reflns 9145
_refine_ls_number_restraints 0
_refine_ls_restrained_S_all 1.019
_refine_ls_R_factor_all 0.0813
_refine_ls_R_factor_gt 0.0463
_refine_ls_shift/su_max 0.002
_refine_ls_shift/su_mean 0.000
_refine_ls_structure_factor_coef Fsqd
_refine_ls_weighting_details 'calc w=1/[\s^2^(Fo^2^)+(0.0650P)^2^+0.0000P] where P=(Fo^2^+2Fc^2^)/3'
_refine_ls_weighting_scheme calc
_refine_ls_wR_factor_gt 0.1192
_refine_ls_wR_factor_ref 0.1274
_reflns_number_gt 5743
_reflns_number_total 9145
_reflns_threshold_expression >2sigma(I)
_cod_data_source_file c2dt31426f.txt
_cod_data_source_block pdeba
_cod_original_sg_symbol_H-M 'P 21/c'
_cod_database_code 7029985

loop_
_symmetry_equiv_pos_as_xyz
'x, y, z'
'-x, y+1/2, -z+1/2'
'-x, -y, -z'
'x, -y-1/2, z-1/2'

loop_
_atom_site_label
_atom_site_type_symbol
_atom_site_fract_x
_atom_site_fract_y
_atom_site_fract_z
_atom_site_U_iso_or_equiv
_atom_site_adp_type
_atom_site_occupancy
_atom_site_symmetry_multiplicity
_atom_site_calc_flag
_atom_site_refinement_flags
_atom_site_disorder_assembly
_atom_site_disorder_group
Pd Pd -0.53446(2) 0.038461(11) 0.655330(18) 0.02803(10) Uani 1 1 d . . .
O1 O -1.0505(3) -0.04240(15) 0.2380(2) 0.0711(11) Uani 1 1 d . . .
O2 O -1.0358(3) 0.03026(14) 0.3243(2) 0.0652(10) Uani 1 1 d . . .
N1 N -0.4763(3) 0.11367(12) 0.64102(19) 0.0290(7) Uani 1 1 d . . .
N2 N -0.4118(3) 0.03590(12) 0.78227(19) 0.0295(7) Uani 1 1 d . . .
N3 N -0.5995(3) -0.03481(12) 0.66908(19) 0.0299(7) Uani 1 1 d . . .
N4 N -0.7656(3) 0.01343(13) 0.3932(2) 0.0339(7) Uani 1 1 d . A .
C1 C -0.5191(3) 0.14662(15) 0.5675(2) 0.0281(8) Uani 1 1 d . . .
C2 C -0.4629(4) 0.19779(15) 0.5901(2) 0.0335(8) Uani 1 1 d . . .
H2A H -0.4790 0.2281 0.5527 0.040 Uiso 1 1 calc R . .
C3 C -0.3835(4) 0.19540(16) 0.6735(3) 0.0365(9) Uani 1 1 d . . .
H3A H -0.3316 0.2234 0.7052 0.044 Uiso 1 1 calc R . .
C4 C -0.3917(3) 0.14272(15) 0.7057(2) 0.0293(8) Uani 1 1 d . . .
C5 C -0.3156(3) 0.12442(15) 0.7898(2) 0.0316(8) Uani 1 1 d . . .
C6 C -0.3244(3) 0.07416(16) 0.8238(3) 0.0345(9) Uani 1 1 d . . .
C7 C -0.2462(4) 0.05438(17) 0.9080(3) 0.0385(9) Uani 1 1 d . . .
H7A H -0.1777 0.0729 0.9491 0.046 Uiso 1 1 calc R . .
C8 C -0.2873(4) 0.00527(17) 0.9182(3) 0.0391(9) Uani 1 1 d . . .
H8A H -0.2537 -0.0175 0.9677 0.047 Uiso 1 1 calc R . .
C9 C -0.3929(3) -0.00644(15) 0.8393(2) 0.0327(9) Uani 1 1 d . . .
C10 C -0.4647(3) -0.05289(15) 0.8242(2) 0.0323(9) Uani 1 1 d . . .
C11 C -0.5646(3) -0.06455(15) 0.7450(3) 0.0329(9) Uani 1 1 d . . .
C12 C -0.6462(4) -0.11148(16) 0.7349(3) 0.0420(10) Uani 1 1 d . . .
H12A H -0.6422 -0.1385 0.7782 0.050 Uiso 1 1 calc R . .
C13 C -0.7284(4) -0.10944(15) 0.6524(3) 0.0393(9) Uani 1 1 d . . .
H13A H -0.7948 -0.1345 0.6268 0.047 Uiso 1 1 calc R . .
C14 C -0.6980(3) -0.06260(15) 0.6100(3) 0.0338(9) Uani 1 1 d . . .
C15 C -0.7569(3) -0.04870(14) 0.5212(3) 0.0305(9) Uani 1 1 d . . .
C16 C -0.7212(3) -0.00234(15) 0.4859(2) 0.0306(8) Uani 1 1 d . . .
C17 C -0.6430(3) 0.03902(15) 0.5316(2) 0.0267(7) Uani 1 1 d . . .
C18 C -0.6498(3) 0.08044(15) 0.4693(2) 0.0306(8) Uani 1 1 d . . .
C19 C -0.7229(3) 0.06164(16) 0.3844(2) 0.0312(8) Uani 1 1 d . . .
H19A H -0.7387 0.0808 0.3298 0.037 Uiso 1 1 calc R . .
C20 C -0.5982(3) 0.13204(14) 0.4850(2) 0.0279(8) Uani 1 1 d . . .
C21 C -0.2180(4) 0.16205(17) 0.8457(3) 0.0384(9) Uani 1 1 d . . .
C22 C -0.2588(4) 0.2023(2) 0.8934(3) 0.0634(15) Uani 1 1 d . . .
H22A H -0.3496 0.2052 0.8924 0.076 Uiso 1 1 calc R . .
C23 C -0.1696(5) 0.2381(2) 0.9422(4) 0.0763(17) Uani 1 1 d . . .
H23A H -0.1994 0.2659 0.9734 0.092 Uiso 1 1 calc R . .
C24 C -0.0365(5) 0.2335(2) 0.9456(3) 0.0655(14) Uani 1 1 d . . .
H24A H 0.0261 0.2574 0.9804 0.079 Uiso 1 1 calc R . .
C25 C 0.0031(4) 0.1945(2) 0.8987(3) 0.0592(13) Uani 1 1 d . . .
H25A H 0.0941 0.1914 0.9004 0.071 Uiso 1 1 calc R . .
C26 C -0.0865(4) 0.15852(18) 0.8479(3) 0.0447(10) Uani 1 1 d . . .
H26A H -0.0566 0.1317 0.8149 0.054 Uiso 1 1 calc R . .
C27 C -0.4378(4) -0.09364(16) 0.8964(3) 0.0367(9) Uani 1 1 d . . .
C28 C -0.4915(5) -0.0902(2) 0.9683(4) 0.0732(17) Uani 1 1 d . . .
H28A H -0.5464 -0.0610 0.9728 0.088 Uiso 1 1 calc R . .
C29 C -0.4676(7) -0.1276(3) 1.0331(4) 0.095(2) Uani 1 1 d . . .
H29A H -0.5024 -0.1232 1.0837 0.114 Uiso 1 1 calc R . .
C30 C -0.3945(5) -0.1718(2) 1.0275(3) 0.0609(13) Uani 1 1 d . . .
H30A H -0.3822 -0.1986 1.0719 0.073 Uiso 1 1 calc R . .
C31 C -0.3405(4) -0.17625(17) 0.9571(3) 0.0479(11) Uani 1 1 d . . .
H31A H -0.2876 -0.2061 0.9528 0.057 Uiso 1 1 calc R . .
C32 C -0.3615(4) -0.13768(16) 0.8914(3) 0.0398(9) Uani 1 1 d . . .
H32A H -0.3232 -0.1414 0.8423 0.048 Uiso 1 1 calc R . .
C33 C -0.8620(3) -0.08569(14) 0.4701(2) 0.0300(8) Uani 1 1 d . . .
C34 C -0.8275(4) -0.12982(15) 0.4287(2) 0.0348(9) Uani 1 1 d . . .
H34A H -0.7369 -0.1367 0.4326 0.042 Uiso 1 1 calc R . .
C35 C -0.9229(4) -0.16419(16) 0.3815(3) 0.0414(10) Uani 1 1 d . . .
H35A H -0.8978 -0.1943 0.3531 0.050 Uiso 1 1 calc R . .
C36 C -1.0548(4) -0.15472(17) 0.3757(3) 0.0434(10) Uani 1 1 d . . .
H36A H -1.1206 -0.1780 0.3426 0.052 Uiso 1 1 calc R . .
C37 C -1.0906(4) -0.11166(18) 0.4179(3) 0.0494(11) Uani 1 1 d . . .
H37A H -1.1811 -0.1054 0.4148 0.059 Uiso 1 1 calc R . .
C38 C -0.9945(4) -0.07732(17) 0.4650(3) 0.0463(11) Uani 1 1 d . . .
H38A H -1.0198 -0.0476 0.4942 0.056 Uiso 1 1 calc R . .
C39 C -0.6282(4) 0.17081(14) 0.4105(2) 0.0315(8) Uani 1 1 d . . .
C40 C -0.7570(4) 0.18750(17) 0.3715(3) 0.0550(13) Uani 1 1 d . . .
H40A H -0.8275 0.1754 0.3945 0.066 Uiso 1 1 calc R . .
C41 C -0.7827(6) 0.2224(2) 0.2980(4) 0.0726(18) Uani 1 1 d . . .
H41A H -0.8707 0.2339 0.2725 0.087 Uiso 1 1 calc R . .
C42 C -0.6846(7) 0.2398(2) 0.2630(3) 0.0672(16) Uani 1 1 d . . .
H42A H -0.7029 0.2632 0.2133 0.081 Uiso 1 1 calc R . .
C43 C -0.5582(6) 0.2229(2) 0.3008(3) 0.0661(15) Uani 1 1 d . . .
H43A H -0.4887 0.2342 0.2759 0.079 Uiso 1 1 calc R . .
C44 C -0.5297(4) 0.18993(18) 0.3743(3) 0.0462(11) Uani 1 1 d . . .
H44A H -0.4406 0.1802 0.4007 0.055 Uiso 1 1 calc R . .
C45 C -0.8386(4) -0.01605(18) 0.3142(3) 0.0414(10) Uani 1 1 d . . .
H45A H -0.8206 -0.0542 0.3243 0.050 Uiso 1 1 calc R A .
H45B H -0.8072 -0.0053 0.2617 0.050 Uiso 1 1 calc R . .
C46 C -0.9869(4) -0.0065(2) 0.2945(3) 0.0509(12) Uani 1 1 d . A .
C47 C -1.1924(12) -0.0311(7) 0.2083(9) 0.070(4) Uani 0.71(2) 1 d P A 1
H47A H -1.2246 -0.0217 0.2612 0.085 Uiso 0.71(2) 1 calc PR A 1
H47D H -1.2059 0.0000 0.1681 0.085 Uiso 0.71(2) 1 calc PR A 1
C48 C -1.2589(8) -0.0681(6) 0.1687(6) 0.084(5) Uani 0.71(2) 1 d P A 1
H48A H -1.3520 -0.0575 0.1497 0.126 Uiso 0.71(2) 1 calc PR A 1
H48B H -1.2495 -0.0985 0.2089 0.126 Uiso 0.71(2) 1 calc PR A 1
H48C H -1.2281 -0.0775 0.1160 0.126 Uiso 0.71(2) 1 calc PR A 1
C47' C -1.190(3) -0.0544(10) 0.236(2) 0.060(9) Uani 0.29(2) 1 d P A 2
H47B H -1.2102 -0.0926 0.2304 0.072 Uiso 0.29(2) 1 calc PR A 2
H47C H -1.2181 -0.0389 0.2865 0.072 Uiso 0.29(2) 1 calc PR A 2
C48' C -1.241(3) -0.0258(12) 0.152(3) 0.106(12) Uani 0.29(2) 1 d P A 2
H48D H -1.3376 -0.0272 0.1347 0.158 Uiso 0.29(2) 1 calc PR A 2
H48E H -1.2070 -0.0420 0.1044 0.158 Uiso 0.29(2) 1 calc PR A 2
H48F H -1.2119 0.0111 0.1595 0.158 Uiso 0.29(2) 1 calc PR A 2

loop_
_atom_site_aniso_label
_atom_site_aniso_U_11
_atom_site_aniso_U_22
_atom_site_aniso_U_33
_atom_site_aniso_U_23
_atom_site_aniso_U_13
_atom_site_aniso_U_12
Pd 0.01810(13) 0.03789(16) 0.02960(15) -0.00736(14) 0.00885(10) 0.00190(13)
O1 0.0292(16) 0.109(3) 0.073(2) -0.052(2) 0.0077(15) -0.0116(18)
O2 0.0388(18) 0.092(3) 0.065(2) -0.026(2) 0.0133(15) 0.0159(18)
N1 0.0219(15) 0.0432(18) 0.0253(15) -0.0097(15) 0.0123(12) 0.0002(14)
N2 0.0187(13) 0.0406(17) 0.0325(16) -0.0057(16) 0.0125(12) 0.0017(14)
N3 0.0191(14) 0.0390(17) 0.0325(16) -0.0068(16) 0.0080(12) 0.0059(14)
N4 0.0251(16) 0.0430(19) 0.0331(18) -0.0122(16) 0.0065(13) 0.0030(15)
C1 0.0202(16) 0.039(2) 0.0280(18) -0.0084(17) 0.0111(14) 0.0015(15)
C2 0.0318(19) 0.039(2) 0.033(2) -0.0069(18) 0.0136(16) -0.0010(17)
C3 0.034(2) 0.044(2) 0.034(2) -0.0124(19) 0.0138(17) -0.0067(18)
C4 0.0231(18) 0.040(2) 0.0268(18) -0.0111(18) 0.0103(14) -0.0036(16)
C5 0.0254(18) 0.043(2) 0.0300(19) -0.0112(18) 0.0143(15) -0.0033(16)
C6 0.0246(19) 0.048(2) 0.034(2) -0.0083(19) 0.0134(16) 0.0016(17)
C7 0.028(2) 0.055(3) 0.031(2) -0.013(2) 0.0063(16) -0.0016(18)
C8 0.030(2) 0.054(3) 0.033(2) -0.004(2) 0.0064(16) 0.0070(19)
C9 0.0217(18) 0.045(2) 0.033(2) -0.0059(19) 0.0094(15) 0.0050(17)
C10 0.0222(18) 0.041(2) 0.036(2) 0.0006(17) 0.0113(16) 0.0106(16)
C11 0.0216(18) 0.034(2) 0.045(2) -0.0093(19) 0.0116(16) 0.0057(16)
C12 0.034(2) 0.034(2) 0.056(3) 0.006(2) 0.0083(19) 0.0071(18)
C13 0.031(2) 0.034(2) 0.050(3) -0.004(2) 0.0061(18) 0.0043(18)
C14 0.0205(18) 0.037(2) 0.045(2) -0.0130(19) 0.0105(16) 0.0049(16)
C15 0.0162(16) 0.039(2) 0.038(2) -0.0154(18) 0.0111(15) 0.0059(15)
C16 0.0151(16) 0.045(2) 0.033(2) -0.0101(19) 0.0084(14) 0.0006(16)
C17 0.0162(15) 0.0387(19) 0.0285(17) -0.0072(18) 0.0116(13) 0.0036(16)
C18 0.0164(17) 0.043(2) 0.034(2) -0.0145(18) 0.0096(14) 0.0032(16)
C19 0.0211(18) 0.043(2) 0.030(2) -0.0073(18) 0.0080(15) 0.0041(17)
C20 0.0163(16) 0.040(2) 0.0290(19) -0.0074(17) 0.0088(14) 0.0047(15)
C21 0.030(2) 0.056(3) 0.029(2) -0.009(2) 0.0058(16) -0.0084(19)
C22 0.038(2) 0.089(4) 0.065(3) -0.047(3) 0.017(2) -0.011(3)
C23 0.062(3) 0.096(4) 0.074(4) -0.047(3) 0.022(3) -0.019(3)
C24 0.053(3) 0.082(4) 0.056(3) -0.021(3) 0.004(2) -0.025(3)
C25 0.034(2) 0.083(4) 0.056(3) -0.018(3) 0.005(2) -0.014(2)
C26 0.036(2) 0.059(3) 0.038(2) -0.006(2) 0.0071(18) -0.003(2)
C27 0.0260(19) 0.043(2) 0.040(2) -0.002(2) 0.0069(16) 0.0020(18)
C28 0.079(4) 0.088(4) 0.070(4) 0.021(3) 0.051(3) 0.043(3)
C29 0.141(6) 0.103(5) 0.063(4) 0.040(4) 0.069(4) 0.061(4)
C30 0.066(3) 0.065(3) 0.054(3) 0.026(3) 0.020(2) 0.013(3)
C31 0.046(3) 0.043(2) 0.050(3) 0.003(2) 0.003(2) 0.014(2)
C32 0.035(2) 0.046(2) 0.039(2) -0.001(2) 0.0103(17) 0.0062(19)
C33 0.0255(18) 0.0328(19) 0.033(2) -0.0084(17) 0.0099(15) 0.0022(16)
C34 0.0289(19) 0.040(2) 0.034(2) -0.0056(18) 0.0066(16) 0.0081(17)
C35 0.044(2) 0.037(2) 0.043(2) -0.010(2) 0.0102(19) 0.0057(19)
C36 0.038(2) 0.048(2) 0.043(2) -0.017(2) 0.0111(18) -0.014(2)
C37 0.030(2) 0.060(3) 0.063(3) -0.025(2) 0.021(2) -0.009(2)
C38 0.032(2) 0.049(2) 0.065(3) -0.029(2) 0.025(2) -0.0059(19)
C39 0.0281(19) 0.034(2) 0.0303(19) -0.0133(17) 0.0038(15) 0.0067(16)
C40 0.035(2) 0.040(2) 0.083(4) -0.012(3) 0.002(2) 0.013(2)
C41 0.063(4) 0.048(3) 0.084(4) -0.008(3) -0.023(3) 0.037(3)
C42 0.103(5) 0.055(3) 0.037(3) 0.001(2) 0.006(3) 0.036(3)
C43 0.087(4) 0.078(4) 0.042(3) 0.010(3) 0.032(3) 0.036(3)
C44 0.047(2) 0.063(3) 0.033(2) 0.013(2) 0.0189(18) 0.024(2)
C45 0.031(2) 0.056(3) 0.038(2) -0.014(2) 0.0096(17) -0.0020(19)
C46 0.037(2) 0.074(3) 0.046(3) -0.018(3) 0.017(2) 0.002(2)
C47 0.037(5) 0.093(10) 0.080(9) 0.015(8) 0.012(5) 0.005(7)
C48 0.034(4) 0.158(14) 0.053(6) 0.008(6) 0.001(4) -0.026(5)
C47' 0.061(16) 0.051(13) 0.08(2) 0.008(13) 0.048(16) -0.007(12)
C48' 0.08(2) 0.062(16) 0.16(4) 0.04(2) 0.02(2) -0.008(15)

loop_
_atom_type_symbol
_atom_type_description
_atom_type_scat_dispersion_real
_atom_type_scat_dispersion_imag
_atom_type_scat_source
C C 0.0033 0.0016 'International Tables Vol C Tables 4.2.6.8 and 6.1.1.4'
H H 0.0000 0.0000 'International Tables Vol C Tables 4.2.6.8 and 6.1.1.4'
N N 0.0061 0.0033 'International Tables Vol C Tables 4.2.6.8 and 6.1.1.4'
O O 0.0106 0.0060 'International Tables Vol C Tables 4.2.6.8 and 6.1.1.4'
Pd Pd -0.9988 1.0072 'International Tables Vol C Tables 4.2.6.8 and 6.1.1.4'

loop_
_geom_angle_atom_site_label_1
_geom_angle_atom_site_label_2
_geom_angle_atom_site_label_3
_geom_angle
C17 Pd N3 89.00(14)
C17 Pd N1 90.11(13)
N3 Pd N1 177.65(11)
C17 Pd N2 176.60(12)
N3 Pd N2 90.89(12)
N1 Pd N2 90.14(12)
C46 O1 C47' 119.0(12)
C46 O1 C47 111.8(7)
C47' O1 C47 28.4(10)
C4 N1 C1 106.6(3)
C4 N1 Pd 125.6(2)
C1 N1 Pd 127.7(2)
C9 N2 C6 106.5(3)
C9 N2 Pd 126.2(2)
C6 N2 Pd 127.0(3)
C11 N3 C14 106.0(3)
C11 N3 Pd 125.4(2)
C14 N3 Pd 128.2(3)
C19 N4 C16 109.1(3)
C19 N4 C45 120.3(3)
C16 N4 C45 130.5(3)
C20 C1 N1 125.8(3)
C20 C1 C2 125.5(3)
N1 C1 C2 108.7(3)
C3 C2 C1 107.9(4)
C3 C2 H2A 126.0
C1 C2 H2A 126.0
C2 C3 C4 107.3(3)
C2 C3 H3A 126.3
C4 C3 H3A 126.3
N1 C4 C5 126.9(3)
N1 C4 C3 109.4(3)
C5 C4 C3 123.6(3)
C6 C5 C4 124.8(3)
C6 C5 C21 117.9(3)
C4 C5 C21 117.3(3)
N2 C6 C5 124.9(3)
N2 C6 C7 109.4(3)
C5 C6 C7 125.7(4)
C8 C7 C6 107.8(4)
C8 C7 H7A 126.1
C6 C7 H7A 126.1
C7 C8 C9 106.8(4)
C7 C8 H8A 126.6
C9 C8 H8A 126.6
N2 C9 C10 125.1(3)
N2 C9 C8 109.5(3)
C10 C9 C8 125.4(4)
C9 C10 C11 124.7(4)
C9 C10 C27 118.2(3)
C11 C10 C27 117.1(3)
N3 C11 C10 126.9(3)
N3 C11 C12 110.0(3)
C10 C11 C12 123.1(4)
C13 C12 C11 106.7(4)
C13 C12 H12A 126.7
C11 C12 H12A 126.7
C12 C13 C14 107.6(4)
C12 C13 H13A 126.2
C14 C13 H13A 126.2
N3 C14 C15 125.9(4)
N3 C14 C13 109.7(3)
C15 C14 C13 124.4(4)
C16 C15 C14 120.3(3)
C16 C15 C33 123.7(3)
C14 C15 C33 115.9(3)
C15 C16 C17 128.0(3)
C15 C16 N4 125.1(3)
C17 C16 N4 106.8(3)
C16 C17 C18 106.9(3)
C16 C17 Pd 127.1(3)
C18 C17 Pd 125.8(3)
C20 C18 C17 128.4(3)
C20 C18 C19 124.1(4)
C17 C18 C19 107.5(3)
N4 C19 C18 109.4(3)
N4 C19 H19A 125.3
C18 C19 H19A 125.3
C1 C20 C18 121.3(3)
C1 C20 C39 119.7(3)
C18 C20 C39 119.0(3)
C26 C21 C22 118.6(4)
C26 C21 C5 120.3(4)
C22 C21 C5 121.0(4)
C23 C22 C21 121.0(4)
C23 C22 H22A 119.5
C21 C22 H22A 119.5
C24 C23 C22 120.0(5)
C24 C23 H23A 120.0
C22 C23 H23A 120.0
C25 C24 C23 118.9(4)
C25 C24 H24A 120.5
C23 C24 H24A 120.5
C24 C25 C26 121.7(4)
C24 C25 H25A 119.2
C26 C25 H25A 119.2
C21 C26 C25 119.8(4)
C21 C26 H26A 120.1
C25 C26 H26A 120.1
C28 C27 C32 117.4(4)
C28 C27 C10 121.6(4)
C32 C27 C10 121.0(4)
C27 C28 C29 121.2(5)
C27 C28 H28A 119.4
C29 C28 H28A 119.4
C30 C29 C28 121.6(5)
C30 C29 H29A 119.2
C28 C29 H29A 119.2
C31 C30 C29 118.3(5)
C31 C30 H30A 120.8
C29 C30 H30A 120.8
C30 C31 C32 120.7(4)
C30 C31 H31A 119.7
C32 C31 H31A 119.7
C27 C32 C31 120.7(4)
C27 C32 H32A 119.6
C31 C32 H32A 119.6
C34 C33 C38 118.4(3)
C34 C33 C15 120.3(3)
C38 C33 C15 121.3(3)
C35 C34 C33 120.9(4)
C35 C34 H34A 119.5
C33 C34 H34A 119.5
C34 C35 C36 119.9(4)
C34 C35 H35A 120.0
C36 C35 H35A 120.0
C37 C36 C35 119.9(4)
C37 C36 H36A 120.0
C35 C36 H36A 120.0
C36 C37 C38 119.9(4)
C36 C37 H37A 120.1
C38 C37 H37A 120.1
C33 C38 C37 121.0(4)
C33 C38 H38A 119.5
C37 C38 H38A 119.5
C44 C39 C40 117.3(4)
C44 C39 C20 121.0(3)
C40 C39 C20 121.6(4)
C39 C40 C41 120.1(5)
C39 C40 H40A 120.0
C41 C40 H40A 120.0
C42 C41 C40 121.3(5)
C42 C41 H41A 119.3
C40 C41 H41A 119.3
C41 C42 C43 118.6(5)
C41 C42 H42A 120.7
C43 C42 H42A 120.7
C44 C43 C42 121.3(5)
C44 C43 H43A 119.4
C42 C43 H43A 119.4
C39 C44 C43 121.4(4)
C39 C44 H44A 119.3
C43 C44 H44A 119.3
N4 C45 C46 111.9(3)
N4 C45 H45A 109.2
C46 C45 H45A 109.2
N4 C45 H45B 109.2
C46 C45 H45B 109.2
H45A C45 H45B 107.9
O2 C46 O1 126.4(4)
O2 C46 C45 123.8(4)
O1 C46 C45 109.8(4)
C48 C47 O1 113.9(13)
C48 C47 H47A 108.8
O1 C47 H47A 108.8
C48 C47 H47D 108.8
O1 C47 H47D 108.8
H47A C47 H47D 107.7
C47 C48 H48A 109.5
C47 C48 H48B 109.5
H48A C48 H48B 109.5
C47 C48 H48C 109.5
H48A C48 H48C 109.5
H48B C48 H48C 109.5
C48' C47' O1 93(2)
C48' C47' H47B 113.1
O1 C47' H47B 113.1
C48' C47' H47C 113.1
O1 C47' H47C 113.1
H47B C47' H47C 110.5
C47' C48' H48D 109.5
C47' C48' H48E 109.5
H48D C48' H48E 109.5
C47' C48' H48F 109.5
H48D C48' H48F 109.5
H48E C48' H48F 109.5

loop_
_geom_bond_atom_site_label_1
_geom_bond_atom_site_label_2
_geom_bond_distance
Pd C17 1.955(3)
Pd N3 2.007(3)
Pd N1 2.030(3)
Pd N2 2.049(3)
O1 C46 1.316(5)
O1 C47' 1.48(3)
O1 C47 1.466(12)
O2 C46 1.210(5)
N1 C4 1.367(4)
N1 C1 1.388(5)
N2 C9 1.370(5)
N2 C6 1.373(5)
N3 C11 1.362(5)
N3 C14 1.380(5)
N4 C19 1.319(5)
N4 C16 1.443(5)
N4 C45 1.466(5)
C1 C20 1.379(5)
C1 C2 1.429(5)
C2 C3 1.342(5)
C2 H2A 0.9500
C3 C4 1.435(5)
C3 H3A 0.9500
C4 C5 1.415(5)
C5 C6 1.389(6)
C5 C21 1.498(5)
C6 C7 1.437(5)
C7 C8 1.339(6)
C7 H7A 0.9500
C8 C9 1.450(5)
C8 H8A 0.9500
C9 C10 1.384(5)
C10 C11 1.421(5)
C10 C27 1.492(5)
C11 C12 1.449(5)
C12 C13 1.342(5)
C12 H12A 0.9500
C13 C14 1.430(6)
C13 H13A 0.9500
C14 C15 1.396(5)
C15 C16 1.387(5)
C15 C33 1.505(5)
C16 C17 1.404(5)
C17 C18 1.414(5)
C18 C20 1.411(5)
C18 C19 1.419(5)
C19 H19A 0.9500
C20 C39 1.484(5)
C21 C26 1.371(5)
C21 C22 1.389(6)
C22 C23 1.378(6)
C22 H22A 0.9500
C23 C24 1.386(7)
C23 H23A 0.9500
C24 C25 1.353(7)
C24 H24A 0.9500
C25 C26 1.395(6)
C25 H25A 0.9500
C26 H26A 0.9500
C27 C28 1.370(6)
C27 C32 1.386(5)
C28 C29 1.355(7)
C28 H28A 0.9500
C29 C30 1.371(7)
C29 H29A 0.9500
C30 C31 1.353(7)
C30 H30A 0.9500
C31 C32 1.386(6)
C31 H31A 0.9500
C32 H32A 0.9500
C33 C34 1.382(5)
C33 C38 1.385(5)
C34 C35 1.383(5)
C34 H34A 0.9500
C35 C36 1.381(6)
C35 H35A 0.9500
C36 C37 1.371(6)
C36 H36A 0.9500
C37 C38 1.386(5)
C37 H37A 0.9500
C38 H38A 0.9500
C39 C44 1.380(6)
C39 C40 1.393(5)
C40 C41 1.408(7)
C40 H40A 0.9500
C41 C42 1.352(8)
C41 H41A 0.9500
C42 C43 1.369(7)
C42 H42A 0.9500
C43 C44 1.380(6)
C43 H43A 0.9500
C44 H44A 0.9500
C45 C46 1.522(5)
C45 H45A 0.9900
C45 H45B 0.9900
C47 C48 1.23(2)
C47 H47A 0.9900
C47 H47D 0.9900
C48 H48A 0.9800
C48 H48B 0.9800
C48 H48C 0.9800
C47' C48' 1.46(6)
C47' H47B 0.9900
C47' H47C 0.9900
C48' H48D 0.9800
C48' H48E 0.9800
C48' H48F 0.9800

loop_
_platon_squeeze_void_nr
_platon_squeeze_void_average_x
_platon_squeeze_void_average_y
_platon_squeeze_void_average_z
_platon_squeeze_void_volume
_platon_squeeze_void_count_electrons
_platon_squeeze_void_content
1 0.000 0.000 0.000 323 65 ' '
2 0.000 0.500 0.500 323 65 ' '
